data_7003048
loop_
_publ_author_name
'Ollagnier, Cecile M. A.'
'Perera, Sarath D.'
'Fitchett, Christopher M.'
'Draper, Sylvia M.'

_publ_section_title
;
 Rhodium and palladium complexes of a pyridyl-centred polyphenylene
 derivative
;
_journal_issue 2
_journal_name_full 'Dalton Transactions'
_journal_page_first 283
_journal_page_last 290
_journal_paper_doi 10.1039/b709818a
_journal_year 2008
_chemical_formula_moiety 'C68 H48 Cl2 N4 Rh, F6 P, C H2 Cl2'
_chemical_formula_sum 'C69 H50 Cl4 F6 N4 P Rh'
_chemical_formula_weight 1324.81
_chemical_name_systematic
;
?
;
_space_group_IT_number 15
_symmetry_cell_setting monoclinic
_symmetry_space_group_name_Hall '-C 2yc'
_symmetry_space_group_name_H-M 'C 1 2/c 1'
_atom_sites_solution_hydrogens geom
_atom_sites_solution_primary direct
_atom_sites_solution_secondary difmap
_audit_creation_method SHELXL-97
_cell_angle_alpha 90.00
_cell_angle_beta 104.9429(11)
_cell_angle_gamma 90.00
_cell_formula_units_Z 8
_cell_length_a 24.1740(12)
_cell_length_b 16.0642(8)
_cell_length_c 31.4753(16)
_cell_measurement_temperature 153(2)
_cell_volume 11809.6(10)
_computing_cell_refinement 'Bruker SMART'
_computing_data_collection 'Bruker SMART'
_computing_data_reduction 'Bruker SAINT'
_computing_molecular_graphics 'Bruker SHELXTL'
_computing_publication_material 'Bruker SHELXTL'
_computing_structure_refinement 'SHELXL-97 (Sheldrick, 1997)'
_computing_structure_solution 'SHELXS-97 (Sheldrick, 1990)'
_diffrn_ambient_temperature 153(2)
_diffrn_measured_fraction_theta_full 1.000
_diffrn_measured_fraction_theta_max 1.000
_diffrn_measurement_device_type 'CCD area detector'
_diffrn_measurement_method 'phi and omega scans'
_diffrn_radiation_monochromator graphite
_diffrn_radiation_source 'fine-focus sealed tube'
_diffrn_radiation_type MoK\a
_diffrn_radiation_wavelength 0.71069
_diffrn_reflns_av_R_equivalents 0.0454
_diffrn_reflns_av_sigmaI/netI 0.0383
_diffrn_reflns_limit_h_max 29
_diffrn_reflns_limit_h_min -29
_diffrn_reflns_limit_k_max 19
_diffrn_reflns_limit_k_min -19
_diffrn_reflns_limit_l_max 38
_diffrn_reflns_limit_l_min -38
_diffrn_reflns_number 50481
_diffrn_reflns_theta_full 26.00
_diffrn_reflns_theta_max 26.00
_diffrn_reflns_theta_min 1.54
_exptl_absorpt_coefficient_mu 0.564
_exptl_absorpt_correction_T_max 0.9354
_exptl_absorpt_correction_T_min 0.8325
_exptl_absorpt_correction_type multi-scan
_exptl_absorpt_process_details 'blessing Acta Cryst. 1995(A51) 33-38'
_exptl_crystal_colour yellow
_exptl_crystal_density_diffrn 1.490
_exptl_crystal_density_method 'not measured'
_exptl_crystal_description block
_exptl_crystal_F_000 5392
_exptl_crystal_size_max 0.20
_exptl_crystal_size_mid 0.16
_exptl_crystal_size_min 0.12
_refine_diff_density_max 1.566
_refine_diff_density_min -0.521
_refine_diff_density_rms 0.101
_refine_ls_extinction_method none
_refine_ls_goodness_of_fit_ref 1.018
_refine_ls_hydrogen_treatment constr
_refine_ls_matrix_type full
_refine_ls_number_parameters 767
_refine_ls_number_reflns 11586
_refine_ls_number_restraints 30
_refine_ls_restrained_S_all 1.030
_refine_ls_R_factor_all 0.0804
_refine_ls_R_factor_gt 0.0537
_refine_ls_shift/su_max 0.001
_refine_ls_shift/su_mean 0.000
_refine_ls_structure_factor_coef Fsqd
_refine_ls_weighting_details 'calc w=1/[\s^2^(Fo^2^)+(0.0792P)^2^+47.0434P] where P=(Fo^2^+2Fc^2^)/3'
_refine_ls_weighting_scheme calc
_refine_ls_wR_factor_gt 0.1374
_refine_ls_wR_factor_ref 0.1545
_reflns_number_gt 8309
_reflns_number_total 11586
_reflns_threshold_expression >2sigma(I)
_cod_data_source_file b709818a.txt
_cod_data_source_block 6
_cod_depositor_comments
;
The following automatic conversions were performed:
'_symmetry_cell_setting' value 'Monoclinic' changed to 'monoclinic'
according to '/home/saulius/struct/CIF-dictionaries/cif_core.dic'
dictionary named 'cif_core.dic' version 2.4.1 from 2010-06-29.

Automatic conversion script
Id: cif_fix_enum 1527 2010-12-29 10:47:43Z saulius 
;
_cod_original_sg_symbol_Hall -C2yc
_cod_original_sg_symbol_H-M C2/c
_cod_database_code 7003048

loop_
_symmetry_equiv_pos_as_xyz
'x, y, z'
'-x, y, -z+1/2'
'x+1/2, y+1/2, z'
'-x+1/2, y+1/2, -z+1/2'
'-x, -y, -z'
'x, -y, z-1/2'
'-x+1/2, -y+1/2, -z'
'x+1/2, -y+1/2, z-1/2'

loop_
_atom_site_label
_atom_site_type_symbol
_atom_site_fract_x
_atom_site_fract_y
_atom_site_fract_z
_atom_site_U_iso_or_equiv
_atom_site_adp_type
_atom_site_occupancy
_atom_site_symmetry_multiplicity
_atom_site_calc_flag
_atom_site_refinement_flags
_atom_site_disorder_assembly
_atom_site_disorder_group
Rh1 Rh 1.0000 0.24833(3) 0.7500 0.01890(12) Uani 1 2 d S . .
Rh2 Rh 1.0000 0.74493(3) 0.7500 0.02408(13) Uani 1 2 d S . .
N1 N 0.96723(12) 0.33501(19) 0.70055(10) 0.0204(7) Uani 1 1 d . . .
C2 C 0.99252(16) 0.3277(3) 0.66641(12) 0.0241(8) Uani 1 1 d . . .
C3 C 0.96581(17) 0.3596(3) 0.62492(13) 0.0306(9) Uani 1 1 d . . .
C4 C 0.91266(18) 0.4000(3) 0.61883(14) 0.0337(10) Uani 1 1 d . . .
C5 C 0.88977(17) 0.4132(3) 0.65456(13) 0.0283(9) Uani 1 1 d . . .
C6 C 0.91912(16) 0.3807(2) 0.69593(13) 0.0244(8) Uani 1 1 d . . .
C7 C 1.04893(16) 0.2843(2) 0.67794(12) 0.0222(8) Uani 1 1 d . . .
N8 N 1.06115(13) 0.24418(19) 0.71681(10) 0.0216(7) Uani 1 1 d . . .
C9 C 1.10812(16) 0.1970(2) 0.72937(14) 0.0252(8) Uani 1 1 d . . .
H37A H 1.1155 0.1691 0.7569 0.030 Uiso 1 1 calc R . .
C10 C 1.14621(16) 0.1874(2) 0.70385(14) 0.0275(9) Uani 1 1 d . . .
H13A H 1.1777 0.1502 0.7123 0.033 Uiso 1 1 calc R . .
C11 C 1.13717(17) 0.2335(3) 0.66577(14) 0.0282(9) Uani 1 1 d . . .
H65A H 1.1640 0.2314 0.6485 0.034 Uiso 1 1 calc R . .
C12 C 1.08866(16) 0.2830(3) 0.65277(13) 0.0266(9) Uani 1 1 d . . .
H25A H 1.0826 0.3158 0.6269 0.032 Uiso 1 1 calc R . .
C13 C 0.99063(18) 0.3510(3) 0.58584(13) 0.0386(11) Uani 1 1 d . . .
C14 C 0.9885(2) 0.2762(4) 0.56449(15) 0.0482(13) Uani 1 1 d . . .
H70A H 0.9707 0.2295 0.5740 0.058 Uiso 1 1 calc R . .
C15 C 1.0123(2) 0.2686(5) 0.52887(18) 0.068(2) Uani 1 1 d . . .
H54A H 1.0106 0.2170 0.5138 0.081 Uiso 1 1 calc R . .
C16 C 1.0388(3) 0.3373(6) 0.51542(18) 0.075(2) Uani 1 1 d . . .
H62A H 1.0559 0.3321 0.4916 0.090 Uiso 1 1 calc R . .
C17 C 1.0401(3) 0.4110(5) 0.5361(2) 0.0672(19) Uani 1 1 d . . .
H53A H 1.0581 0.4575 0.5265 0.081 Uiso 1 1 calc R . .
C18 C 1.0157(2) 0.4195(4) 0.57097(17) 0.0529(14) Uani 1 1 d . . .
H60A H 1.0159 0.4721 0.5848 0.064 Uiso 1 1 calc R . .
C19 C 0.8803(2) 0.4290(4) 0.57379(17) 0.0594(17) Uani 1 1 d . . .
C20 C 0.8528(3) 0.3692(5) 0.54321(18) 0.076(2) Uani 1 1 d U . .
H20A H 0.8588 0.3120 0.5508 0.091 Uiso 1 1 calc R . .
C21 C 0.8169(3) 0.3893(7) 0.5022(2) 0.091(2) Uani 1 1 d U . .
H21A H 0.7963 0.3488 0.4823 0.109 Uiso 1 1 calc R . .
C22 C 0.8143(4) 0.4698(7) 0.4935(3) 0.096(3) Uani 1 1 d U . .
H22B H 0.7915 0.4846 0.4652 0.115 Uiso 1 1 calc R . .
C23 C 0.8394(3) 0.5347(6) 0.5191(3) 0.088(2) Uani 1 1 d U . .
H23A H 0.8344 0.5908 0.5093 0.106 Uiso 1 1 calc R . .
C24 C 0.8752(3) 0.5116(5) 0.5636(2) 0.083(2) Uani 1 1 d U . .
H24A H 0.8937 0.5528 0.5840 0.099 Uiso 1 1 calc R . .
C25 C 0.83307(17) 0.4557(3) 0.64832(13) 0.0266(9) Uani 1 1 d . . .
C26 C 0.78404(18) 0.4156(3) 0.62455(13) 0.0288(9) Uani 1 1 d . . .
H35A H 0.7868 0.3620 0.6125 0.035 Uiso 1 1 calc R . .
C27 C 0.73105(18) 0.4534(3) 0.61832(14) 0.0327(10) Uani 1 1 d . . .
H39A H 0.6976 0.4252 0.6023 0.039 Uiso 1 1 calc R . .
C28 C 0.72654(18) 0.5315(3) 0.63518(15) 0.0370(10) Uani 1 1 d . . .
H61A H 0.6902 0.5577 0.6305 0.044 Uiso 1 1 calc R . .
C29 C 0.77509(19) 0.5709(3) 0.65871(17) 0.0406(11) Uani 1 1 d . . .
H72A H 0.7722 0.6247 0.6705 0.049 Uiso 1 1 calc R . .
C30 C 0.82847(18) 0.5336(3) 0.66565(15) 0.0344(10) Uani 1 1 d . . .
H52A H 0.8617 0.5615 0.6822 0.041 Uiso 1 1 calc R . .
C31 C 0.89675(16) 0.4019(2) 0.73478(12) 0.0224(8) Uani 1 1 d . . .
C32 C 0.84337(17) 0.3746(2) 0.73778(13) 0.0264(9) Uani 1 1 d . . .
H26A H 0.8224 0.3359 0.7169 0.032 Uiso 1 1 calc R . .
C33 C 0.82063(18) 0.4038(3) 0.77116(14) 0.0311(10) Uani 1 1 d . . .
H57A H 0.7840 0.3851 0.7730 0.037 Uiso 1 1 calc R . .
C34 C 0.8507(2) 0.4595(3) 0.80154(14) 0.0349(10) Uani 1 1 d . . .
H45A H 0.8348 0.4793 0.8243 0.042 Uiso 1 1 calc R . .
C35 C 0.9041(2) 0.4870(2) 0.79915(14) 0.0320(10) Uani 1 1 d . . .
H66A H 0.9251 0.5250 0.8204 0.038 Uiso 1 1 calc R . .
C36 C 0.92663(17) 0.4587(2) 0.76560(13) 0.0257(8) Uani 1 1 d . . .
H48A H 0.9629 0.4783 0.7636 0.031 Uiso 1 1 calc R . .
N37 N 0.96690(13) 0.83163(19) 0.70100(10) 0.0219(7) Uani 1 1 d . . .
C38 C 0.90850(16) 0.8231(2) 0.68506(13) 0.0256(8) Uani 1 1 d . . .
C39 C 0.87968(17) 0.8553(3) 0.64417(13) 0.0277(9) Uani 1 1 d . . .
C40 C 0.91051(17) 0.9030(3) 0.62053(13) 0.0299(9) Uani 1 1 d . . .
C41 C 0.96958(17) 0.9148(3) 0.63817(13) 0.0271(9) Uani 1 1 d . . .
C42 C 0.99631(17) 0.8794(3) 0.67919(13) 0.0262(9) Uani 1 1 d . . .
C43 C 0.88050(16) 0.7793(2) 0.71572(13) 0.0249(8) Uani 1 1 d . . .
N44 N 0.91649(13) 0.74056(19) 0.74971(12) 0.0257(7) Uani 1 1 d . . .
C45 C 0.89645(18) 0.6961(3) 0.77847(15) 0.0323(10) Uani 1 1 d . . .
H84A H 0.9228 0.6676 0.8015 0.039 Uiso 1 1 calc R . .
C46 C 0.83861(18) 0.6904(3) 0.77572(16) 0.0340(10) Uani 1 1 d . . .
H63A H 0.8250 0.6568 0.7957 0.041 Uiso 1 1 calc R . .
C47 C 0.80158(18) 0.7346(3) 0.74335(15) 0.0313(10) Uani 1 1 d . . .
H64A H 0.7618 0.7346 0.7418 0.038 Uiso 1 1 calc R . .
C48 C 0.82193(17) 0.7794(3) 0.71287(14) 0.0300(9) Uani 1 1 d . . .
H49A H 0.7962 0.8098 0.6903 0.036 Uiso 1 1 calc R . .
C49 C 0.81801(17) 0.8366(3) 0.62288(14) 0.0316(9) Uani 1 1 d . . .
C50 C 0.8038(2) 0.7580(3) 0.60607(17) 0.0471(12) Uani 1 1 d . . .
H73A H 0.8323 0.7163 0.6089 0.057 Uiso 1 1 calc R . .
C51 C 0.7466(3) 0.7406(4) 0.5848(2) 0.0663(18) Uani 1 1 d . . .
H87A H 0.7367 0.6865 0.5731 0.080 Uiso 1 1 calc R . .
C52 C 0.7052(2) 0.7992(5) 0.58046(19) 0.0669(19) Uani 1 1 d . . .
H68A H 0.6667 0.7864 0.5657 0.080 Uiso 1 1 calc R . .
C53 C 0.7194(2) 0.8771(4) 0.59752(18) 0.0548(15) Uani 1 1 d . . .
H90A H 0.6903 0.9179 0.5950 0.066 Uiso 1 1 calc R . .
C54 C 0.77600(18) 0.8971(3) 0.61856(15) 0.0384(11) Uani 1 1 d . . .
H56A H 0.7856 0.9516 0.6298 0.046 Uiso 1 1 calc R . .
C55 C 0.88067(18) 0.9473(4) 0.57888(14) 0.0400(12) Uani 1 1 d . . .
C56 C 0.8550(2) 0.9053(4) 0.54055(17) 0.0596(16) Uani 1 1 d . . .
H82A H 0.8561 0.8462 0.5396 0.072 Uiso 1 1 calc R . .
C57 C 0.8270(2) 0.9515(5) 0.50252(17) 0.0624(18) Uani 1 1 d . . .
H89A H 0.8088 0.9234 0.4761 0.075 Uiso 1 1 calc R . .
C58 C 0.8262(3) 1.0370(5) 0.5042(2) 0.0731(19) Uani 1 1 d . . .
H91A H 0.8078 1.0676 0.4787 0.088 Uiso 1 1 calc R . .
C59 C 0.8512(2) 1.0780(4) 0.54155(19) 0.0615(16) Uani 1 1 d . . .
H59A H 0.8501 1.1371 0.5423 0.074 Uiso 1 1 calc R . .
C60 C 0.8787(2) 1.0338(4) 0.57892(17) 0.0466(12) Uani 1 1 d . . .
H74A H 0.8965 1.0632 0.6051 0.056 Uiso 1 1 calc R . .
C61 C 1.00368(16) 0.9589(3) 0.61167(13) 0.0274(9) Uani 1 1 d . . .
C62 C 1.01214(18) 0.9201(3) 0.57451(14) 0.0350(10) Uani 1 1 d . . .
H58A H 0.9968 0.8661 0.5668 0.042 Uiso 1 1 calc R . .
C63 C 1.0427(2) 0.9593(3) 0.54847(15) 0.0426(12) Uani 1 1 d . . .
H22A H 1.0482 0.9323 0.5230 0.051 Uiso 1 1 calc R . .
C64 C 1.0650(2) 1.0375(3) 0.55981(16) 0.0425(11) Uani 1 1 d . . .
H36A H 1.0861 1.0647 0.5422 0.051 Uiso 1 1 calc R . .
C65 C 1.0566(2) 1.0759(3) 0.59645(16) 0.0421(11) Uani 1 1 d . . .
H86A H 1.0718 1.1301 0.6040 0.051 Uiso 1 1 calc R . .
C66 C 1.02649(18) 1.0374(3) 0.62274(14) 0.0350(10) Uani 1 1 d . . .
H43A H 1.0215 1.0646 0.6483 0.042 Uiso 1 1 calc R . .
C67 C 1.05763(16) 0.9005(2) 0.69894(13) 0.0253(8) Uani 1 1 d . . .
C68 C 1.10059(18) 0.8743(3) 0.68035(15) 0.0325(10) Uani 1 1 d . . .
H33A H 1.0920 0.8359 0.6566 0.039 Uiso 1 1 calc R . .
C69 C 1.15633(19) 0.9035(3) 0.69615(17) 0.0405(12) Uani 1 1 d . . .
H75A H 1.1857 0.8844 0.6835 0.049 Uiso 1 1 calc R . .
C70 C 1.16879(18) 0.9601(3) 0.73017(17) 0.0421(12) Uani 1 1 d . . .
H67A H 1.2067 0.9810 0.7404 0.050 Uiso 1 1 calc R . .
C71 C 1.12709(19) 0.9867(3) 0.74947(16) 0.0366(11) Uani 1 1 d . . .
H38A H 1.1362 1.0247 0.7734 0.044 Uiso 1 1 calc R . .
C72 C 1.07105(17) 0.9575(3) 0.73363(14) 0.0289(9) Uani 1 1 d . . .
H27A H 1.0419 0.9765 0.7465 0.035 Uiso 1 1 calc R . .
Cl1 Cl 0.95876(4) 0.14569(6) 0.69949(3) 0.0279(2) Uani 1 1 d . . .
Cl2 Cl 1.02797(4) 0.64275(7) 0.80449(4) 0.0363(3) Uani 1 1 d . . .
P1 P 0.76967(5) 0.15865(8) 0.64857(4) 0.0360(3) Uani 1 1 d . . .
F1 F 0.82056(13) 0.2249(2) 0.65944(13) 0.0664(9) Uani 1 1 d . . .
F2 F 0.76273(16) 0.1737(3) 0.59801(10) 0.0818(12) Uani 1 1 d . . .
F3 F 0.72388(14) 0.2297(2) 0.64814(12) 0.0676(10) Uani 1 1 d . . .
F4 F 0.71925(14) 0.0929(2) 0.63842(14) 0.0794(11) Uani 1 1 d . . .
F5 F 0.77714(14) 0.1451(3) 0.69977(10) 0.0742(11) Uani 1 1 d . . .
F6 F 0.81578(12) 0.08731(19) 0.64996(11) 0.0548(8) Uani 1 1 d . . .
C80 C 0.6027(3) 0.1704(4) 0.5679(2) 0.0693(18) Uani 1 1 d . . .
H55A H 0.6388 0.1438 0.5843 0.083 Uiso 1 1 calc R . .
H55B H 0.5879 0.1388 0.5403 0.083 Uiso 1 1 calc R . .
Cl81 Cl 0.61656(8) 0.27310(12) 0.55532(7) 0.0814(5) Uani 1 1 d . . .
Cl82 Cl 0.55188(9) 0.16542(13) 0.59984(6) 0.0859(6) Uani 1 1 d . . .

loop_
_atom_site_aniso_label
_atom_site_aniso_U_11
_atom_site_aniso_U_22
_atom_site_aniso_U_33
_atom_site_aniso_U_23
_atom_site_aniso_U_13
_atom_site_aniso_U_12
Rh1 0.0143(2) 0.0231(2) 0.0190(2) 0.000 0.00372(15) 0.000
Rh2 0.0153(2) 0.0225(2) 0.0345(3) 0.000 0.00673(18) 0.000
N1 0.0161(15) 0.0247(17) 0.0196(16) -0.0009(13) 0.0032(12) 0.0007(12)
C2 0.0190(19) 0.032(2) 0.0210(19) 0.0003(16) 0.0052(15) -0.0014(16)
C3 0.026(2) 0.039(2) 0.027(2) 0.0067(18) 0.0075(17) 0.0057(18)
C4 0.028(2) 0.048(3) 0.025(2) 0.0103(19) 0.0074(18) 0.0087(19)
C5 0.026(2) 0.032(2) 0.027(2) 0.0072(17) 0.0073(17) 0.0041(17)
C6 0.0185(19) 0.028(2) 0.027(2) 0.0018(16) 0.0063(16) -0.0002(16)
C7 0.0184(19) 0.026(2) 0.0204(19) -0.0027(15) 0.0020(15) -0.0023(15)
N8 0.0172(15) 0.0224(16) 0.0254(17) -0.0031(13) 0.0060(13) -0.0012(13)
C9 0.0193(19) 0.024(2) 0.032(2) -0.0012(16) 0.0056(16) -0.0021(15)
C10 0.0184(19) 0.025(2) 0.039(2) -0.0032(18) 0.0082(17) 0.0003(16)
C11 0.023(2) 0.035(2) 0.029(2) -0.0043(18) 0.0122(17) -0.0022(17)
C12 0.022(2) 0.035(2) 0.024(2) 0.0002(17) 0.0076(16) -0.0032(17)
C13 0.028(2) 0.067(3) 0.021(2) 0.011(2) 0.0061(17) 0.017(2)
C14 0.030(2) 0.081(4) 0.030(2) -0.011(3) 0.000(2) 0.004(2)
C15 0.038(3) 0.131(6) 0.031(3) -0.025(3) 0.003(2) 0.017(3)
C16 0.045(3) 0.157(8) 0.027(3) 0.019(4) 0.017(2) 0.028(4)
C17 0.057(4) 0.102(5) 0.052(4) 0.038(4) 0.032(3) 0.031(4)
C18 0.050(3) 0.071(4) 0.044(3) 0.026(3) 0.024(3) 0.025(3)
C19 0.039(3) 0.106(5) 0.039(3) 0.032(3) 0.021(2) 0.038(3)
C20 0.053(3) 0.141(6) 0.029(3) -0.001(3) 0.001(2) 0.041(4)
C21 0.072(4) 0.146(7) 0.054(4) 0.004(4) 0.015(3) 0.024(5)
C22 0.082(5) 0.133(6) 0.090(5) 0.038(5) 0.054(4) 0.020(5)
C23 0.059(4) 0.117(6) 0.100(5) 0.054(5) 0.043(4) 0.023(4)
C24 0.057(4) 0.114(5) 0.088(4) 0.067(4) 0.039(3) 0.034(4)
C25 0.024(2) 0.030(2) 0.028(2) 0.0072(17) 0.0094(17) 0.0039(17)
C26 0.035(2) 0.028(2) 0.023(2) 0.0024(17) 0.0065(18) 0.0016(18)
C27 0.024(2) 0.044(3) 0.029(2) 0.0047(19) 0.0043(17) -0.0021(19)
C28 0.023(2) 0.043(3) 0.043(3) 0.005(2) 0.0059(19) 0.0075(19)
C29 0.036(3) 0.027(2) 0.056(3) -0.001(2) 0.007(2) 0.0077(19)
C30 0.024(2) 0.033(2) 0.042(3) 0.005(2) 0.0018(19) -0.0011(18)
C31 0.0195(19) 0.0224(19) 0.024(2) 0.0040(15) 0.0034(15) 0.0067(15)
C32 0.023(2) 0.023(2) 0.032(2) 0.0042(17) 0.0063(17) 0.0000(16)
C33 0.026(2) 0.032(2) 0.039(2) 0.0088(19) 0.0146(19) 0.0082(17)
C34 0.046(3) 0.030(2) 0.036(2) 0.0035(19) 0.022(2) 0.010(2)
C35 0.043(3) 0.023(2) 0.031(2) 0.0005(17) 0.0107(19) 0.0007(18)
C36 0.024(2) 0.025(2) 0.029(2) 0.0016(17) 0.0082(17) 0.0003(16)
N37 0.0167(15) 0.0211(16) 0.0283(18) -0.0040(13) 0.0065(13) -0.0020(12)
C38 0.0190(19) 0.025(2) 0.033(2) -0.0046(17) 0.0071(16) -0.0002(16)
C39 0.023(2) 0.030(2) 0.031(2) -0.0041(18) 0.0068(17) -0.0024(17)
C40 0.026(2) 0.040(2) 0.022(2) -0.0052(18) 0.0043(17) -0.0046(18)
C41 0.025(2) 0.032(2) 0.024(2) -0.0052(17) 0.0059(17) -0.0021(17)
C42 0.023(2) 0.029(2) 0.028(2) -0.0074(17) 0.0083(17) 0.0009(16)
C43 0.0200(19) 0.0223(19) 0.033(2) -0.0038(17) 0.0078(17) -0.0027(16)
N44 0.0173(16) 0.0223(17) 0.038(2) 0.0001(14) 0.0077(14) -0.0005(13)
C45 0.023(2) 0.029(2) 0.046(3) 0.0071(19) 0.0104(19) -0.0018(17)
C46 0.029(2) 0.028(2) 0.049(3) 0.003(2) 0.016(2) -0.0021(18)
C47 0.020(2) 0.028(2) 0.047(3) -0.0014(19) 0.0111(19) -0.0023(17)
C48 0.020(2) 0.032(2) 0.038(2) -0.0006(19) 0.0059(18) -0.0003(17)
C49 0.022(2) 0.042(3) 0.029(2) 0.0021(19) 0.0029(17) -0.0067(18)
C50 0.042(3) 0.048(3) 0.046(3) -0.001(2) 0.001(2) -0.011(2)
C51 0.059(4) 0.070(4) 0.058(4) 0.000(3) -0.007(3) -0.040(3)
C52 0.029(3) 0.100(5) 0.059(4) 0.036(4) -0.011(3) -0.025(3)
C53 0.023(2) 0.081(4) 0.057(3) 0.035(3) 0.004(2) -0.001(3)
C54 0.026(2) 0.047(3) 0.043(3) 0.016(2) 0.012(2) -0.001(2)
C55 0.024(2) 0.077(4) 0.021(2) 0.001(2) 0.0087(17) -0.008(2)
C56 0.045(3) 0.098(5) 0.038(3) -0.009(3) 0.014(2) -0.020(3)
C57 0.043(3) 0.116(6) 0.026(3) -0.003(3) 0.004(2) -0.021(3)
C58 0.050(4) 0.114(6) 0.055(4) 0.023(4) 0.013(3) 0.007(4)
C59 0.054(3) 0.079(4) 0.053(4) 0.019(3) 0.015(3) 0.013(3)
C60 0.036(3) 0.061(3) 0.044(3) 0.016(3) 0.012(2) 0.008(2)
C61 0.021(2) 0.037(2) 0.025(2) 0.0007(18) 0.0065(16) 0.0013(17)
C62 0.033(2) 0.038(2) 0.035(2) -0.003(2) 0.0118(19) -0.0085(19)
C63 0.047(3) 0.057(3) 0.029(2) 0.001(2) 0.019(2) 0.000(2)
C64 0.040(3) 0.052(3) 0.039(3) 0.007(2) 0.017(2) -0.010(2)
C65 0.047(3) 0.037(3) 0.045(3) 0.000(2) 0.015(2) -0.012(2)
C66 0.035(2) 0.041(3) 0.031(2) -0.004(2) 0.0115(19) -0.003(2)
C67 0.020(2) 0.029(2) 0.026(2) 0.0026(16) 0.0058(16) -0.0041(16)
C68 0.028(2) 0.035(2) 0.037(2) 0.0060(19) 0.0122(19) 0.0021(18)
C69 0.025(2) 0.043(3) 0.059(3) 0.019(2) 0.022(2) 0.006(2)
C70 0.020(2) 0.033(2) 0.067(3) 0.014(2) -0.002(2) -0.0034(18)
C71 0.030(2) 0.023(2) 0.047(3) 0.0055(19) -0.006(2) -0.0024(18)
C72 0.022(2) 0.029(2) 0.035(2) 0.0024(18) 0.0046(17) 0.0009(17)
Cl1 0.0232(5) 0.0311(5) 0.0300(5) -0.0072(4) 0.0080(4) -0.0061(4)
Cl2 0.0234(5) 0.0304(6) 0.0546(7) 0.0120(5) 0.0091(5) 0.0038(4)
P1 0.0305(6) 0.0430(7) 0.0330(6) -0.0008(5) 0.0054(5) 0.0013(5)
F1 0.0453(18) 0.0487(18) 0.101(3) -0.0043(18) 0.0119(18) -0.0032(15)
F2 0.073(2) 0.135(4) 0.0348(18) 0.006(2) 0.0105(16) 0.011(2)
F3 0.0517(19) 0.070(2) 0.084(2) 0.0152(19) 0.0228(18) 0.0269(17)
F4 0.0435(19) 0.070(2) 0.116(3) 0.009(2) 0.0035(19) -0.0182(17)
F5 0.0527(19) 0.132(3) 0.0396(17) 0.0091(19) 0.0143(15) 0.031(2)
F6 0.0465(17) 0.0493(18) 0.072(2) -0.0033(15) 0.0221(16) 0.0064(14)
C80 0.066(4) 0.077(5) 0.056(4) -0.005(3) 0.001(3) 0.012(3)
Cl81 0.0696(11) 0.0709(11) 0.0915(13) 0.0054(9) -0.0015(9) 0.0015(9)
Cl82 0.1047(14) 0.0933(13) 0.0514(9) -0.0029(9) 0.0050(9) -0.0058(11)

loop_
_atom_type_symbol
_atom_type_description
_atom_type_scat_dispersion_real
_atom_type_scat_dispersion_imag
_atom_type_scat_source
C C 0.0033 0.0016 'International Tables Vol C Tables 4.2.6.8 and 6.1.1.4'
H H 0.0000 0.0000 'International Tables Vol C Tables 4.2.6.8 and 6.1.1.4'
N N 0.0061 0.0033 'International Tables Vol C Tables 4.2.6.8 and 6.1.1.4'
Cl Cl 0.1484 0.1585 'International Tables Vol C Tables 4.2.6.8 and 6.1.1.4'
Rh Rh -1.1178 0.9187 'International Tables Vol C Tables 4.2.6.8 and 6.1.1.4'
P P 0.1023 0.0942 'International Tables Vol C Tables 4.2.6.8 and 6.1.1.4'
F F 0.0171 0.0103 'International Tables Vol C Tables 4.2.6.8 and 6.1.1.4'

loop_
_geom_angle_atom_site_label_1
_geom_angle_atom_site_label_2
_geom_angle_atom_site_label_3
_geom_angle
_geom_angle_site_symmetry_1
_geom_angle_site_symmetry_3
_geom_angle_publ_flag
N8 Rh1 N8 176.21(17) . 2_756 ?
N8 Rh1 N1 102.72(12) . 2_756 ?
N8 Rh1 N1 79.86(12) 2_756 2_756 ?
N8 Rh1 N1 79.86(12) . . ?
N8 Rh1 N1 102.72(12) 2_756 . ?
N1 Rh1 N1 96.27(17) 2_756 . ?
N8 Rh1 Cl1 82.24(9) . . ?
N8 Rh1 Cl1 95.06(9) 2_756 . ?
N1 Rh1 Cl1 174.39(9) 2_756 . ?
N1 Rh1 Cl1 87.13(9) . . ?
N8 Rh1 Cl1 95.06(9) . 2_756 ?
N8 Rh1 Cl1 82.24(9) 2_756 2_756 ?
N1 Rh1 Cl1 87.13(9) 2_756 2_756 ?
N1 Rh1 Cl1 174.39(9) . 2_756 ?
Cl1 Rh1 Cl1 89.85(5) . 2_756 ?
N44 Rh2 N44 176.01(18) . 2_756 ?
N44 Rh2 N37 102.70(12) . 2_756 ?
N44 Rh2 N37 80.02(13) 2_756 2_756 ?
N44 Rh2 N37 80.02(13) . . ?
N44 Rh2 N37 102.70(12) 2_756 . ?
N37 Rh2 N37 95.88(17) 2_756 . ?
N44 Rh2 Cl2 82.70(10) . 2_756 ?
N44 Rh2 Cl2 94.50(10) 2_756 2_756 ?
N37 Rh2 Cl2 174.32(9) 2_756 2_756 ?
N37 Rh2 Cl2 86.74(9) . 2_756 ?
N44 Rh2 Cl2 94.50(10) . . ?
N44 Rh2 Cl2 82.69(10) 2_756 . ?
N37 Rh2 Cl2 86.74(9) 2_756 . ?
N37 Rh2 Cl2 174.32(9) . . ?
Cl2 Rh2 Cl2 91.11(6) 2_756 . ?
C6 N1 C2 120.5(3) . . ?
C6 N1 Rh1 126.4(3) . . ?
C2 N1 Rh1 111.6(2) . . ?
N1 C2 C3 120.6(3) . . ?
N1 C2 C7 114.4(3) . . ?
C3 C2 C7 124.9(3) . . ?
C2 C3 C4 118.8(4) . . ?
C2 C3 C13 123.0(4) . . ?
C4 C3 C13 118.2(4) . . ?
C5 C4 C3 120.0(4) . . ?
C5 C4 C19 119.7(4) . . ?
C3 C4 C19 120.3(4) . . ?
C4 C5 C6 118.6(4) . . ?
C4 C5 C25 120.3(4) . . ?
C6 C5 C25 121.0(4) . . ?
N1 C6 C5 120.9(4) . . ?
N1 C6 C31 121.2(3) . . ?
C5 C6 C31 117.9(3) . . ?
N8 C7 C12 119.1(3) . . ?
N8 C7 C2 114.7(3) . . ?
C12 C7 C2 126.1(4) . . ?
C9 N8 C7 120.7(3) . . ?
C9 N8 Rh1 123.0(3) . . ?
C7 N8 Rh1 115.8(2) . . ?
N8 C9 C10 122.3(4) . . ?
N8 C9 H37A 118.8 . . ?
C10 C9 H37A 118.8 . . ?
C11 C10 C9 117.9(4) . . ?
C11 C10 H13A 121.1 . . ?
C9 C10 H13A 121.1 . . ?
C10 C11 C12 119.8(4) . . ?
C10 C11 H65A 120.1 . . ?
C12 C11 H65A 120.1 . . ?
C11 C12 C7 119.6(4) . . ?
C11 C12 H25A 120.2 . . ?
C7 C12 H25A 120.2 . . ?
C14 C13 C18 119.5(5) . . ?
C14 C13 C3 120.5(5) . . ?
C18 C13 C3 120.1(5) . . ?
C13 C14 C15 120.0(6) . . ?
C13 C14 H70A 120.0 . . ?
C15 C14 H70A 120.0 . . ?
C14 C15 C16 119.5(6) . . ?
C14 C15 H54A 120.2 . . ?
C16 C15 H54A 120.3 . . ?
C17 C16 C15 120.3(5) . . ?
C17 C16 H62A 119.8 . . ?
C15 C16 H62A 119.8 . . ?
C16 C17 C18 120.5(6) . . ?
C16 C17 H53A 119.7 . . ?
C18 C17 H53A 119.7 . . ?
C17 C18 C13 120.1(6) . . ?
C17 C18 H60A 120.0 . . ?
C13 C18 H60A 120.0 . . ?
C24 C19 C20 120.5(6) . . ?
C24 C19 C4 121.2(6) . . ?
C20 C19 C4 118.2(6) . . ?
C21 C20 C19 123.2(8) . . ?
C21 C20 H20A 118.4 . . ?
C19 C20 H20A 118.4 . . ?
C22 C21 C20 113.8(9) . . ?
C22 C21 H21A 123.1 . . ?
C20 C21 H21A 123.1 . . ?
C21 C22 C23 129.8(9) . . ?
C21 C22 H22B 115.1 . . ?
C23 C22 H22B 115.1 . . ?
C22 C23 C24 115.2(8) . . ?
C22 C23 H23A 122.4 . . ?
C24 C23 H23A 122.4 . . ?
C19 C24 C23 117.3(8) . . ?
C19 C24 H24A 121.3 . . ?
C23 C24 H24A 121.3 . . ?
C30 C25 C26 119.3(4) . . ?
C30 C25 C5 121.7(4) . . ?
C26 C25 C5 119.0(4) . . ?
C27 C26 C25 120.2(4) . . ?
C27 C26 H35A 119.9 . . ?
C25 C26 H35A 119.9 . . ?
C28 C27 C26 120.5(4) . . ?
C28 C27 H39A 119.8 . . ?
C26 C27 H39A 119.8 . . ?
C29 C28 C27 119.2(4) . . ?
C29 C28 H61A 120.4 . . ?
C27 C28 H61A 120.4 . . ?
C28 C29 C30 121.2(4) . . ?
C28 C29 H72A 119.4 . . ?
C30 C29 H72A 119.4 . . ?
C25 C30 C29 119.7(4) . . ?
C25 C30 H52A 120.2 . . ?
C29 C30 H52A 120.2 . . ?
C32 C31 C36 119.0(4) . . ?
C32 C31 C6 121.4(3) . . ?
C36 C31 C6 119.1(3) . . ?
C33 C32 C31 120.1(4) . . ?
C33 C32 H26A 119.9 . . ?
C31 C32 H26A 119.9 . . ?
C34 C33 C32 120.4(4) . . ?
C34 C33 H57A 119.8 . . ?
C32 C33 H57A 119.8 . . ?
C33 C34 C35 120.2(4) . . ?
C33 C34 H45A 119.9 . . ?
C35 C34 H45A 119.9 . . ?
C36 C35 C34 119.5(4) . . ?
C36 C35 H66A 120.2 . . ?
C34 C35 H66A 120.2 . . ?
C35 C36 C31 120.8(4) . . ?
C35 C36 H48A 119.6 . . ?
C31 C36 H48A 119.6 . . ?
C42 N37 C38 119.8(3) . . ?
C42 N37 Rh2 127.3(3) . . ?
C38 N37 Rh2 111.4(3) . . ?
N37 C38 C39 121.3(4) . . ?
N37 C38 C43 113.9(3) . . ?
C39 C38 C43 124.8(3) . . ?
C38 C39 C40 118.9(4) . . ?
C38 C39 C49 122.8(4) . . ?
C40 C39 C49 118.3(4) . . ?
C41 C40 C39 119.2(4) . . ?
C41 C40 C55 119.4(4) . . ?
C39 C40 C55 121.2(4) . . ?
C40 C41 C42 119.2(4) . . ?
C40 C41 C61 119.6(4) . . ?
C42 C41 C61 121.0(4) . . ?
N37 C42 C41 121.3(4) . . ?
N37 C42 C67 121.0(4) . . ?
C41 C42 C67 117.6(4) . . ?
N44 C43 C48 119.3(4) . . ?
N44 C43 C38 115.1(3) . . ?
C48 C43 C38 125.5(4) . . ?
C45 N44 C43 120.8(3) . . ?
C45 N44 Rh2 123.5(3) . . ?
C43 N44 Rh2 115.4(3) . . ?
N44 C45 C46 122.0(4) . . ?
N44 C45 H84A 119.0 . . ?
C46 C45 H84A 119.0 . . ?
C47 C46 C45 118.0(4) . . ?
C47 C46 H63A 121.0 . . ?
C45 C46 H63A 121.0 . . ?
C46 C47 C48 120.2(4) . . ?
C46 C47 H64A 119.9 . . ?
C48 C47 H64A 119.9 . . ?
C47 C48 C43 119.3(4) . . ?
C47 C48 H49A 120.3 . . ?
C43 C48 H49A 120.3 . . ?
C50 C49 C54 120.0(4) . . ?
C50 C49 C39 118.4(4) . . ?
C54 C49 C39 121.5(4) . . ?
C49 C50 C51 119.0(5) . . ?
C49 C50 H73A 120.5 . . ?
C51 C50 H73A 120.5 . . ?
C52 C51 C50 121.5(6) . . ?
C52 C51 H87A 119.3 . . ?
C50 C51 H87A 119.3 . . ?
C51 C52 C53 119.4(5) . . ?
C51 C52 H68A 120.3 . . ?
C53 C52 H68A 120.3 . . ?
C52 C53 C54 120.8(5) . . ?
C52 C53 H90A 119.6 . . ?
C54 C53 H90A 119.6 . . ?
C49 C54 C53 119.2(5) . . ?
C49 C54 H56A 120.4 . . ?
C53 C54 H56A 120.4 . . ?
C56 C55 C60 118.8(5) . . ?
C56 C55 C40 122.5(5) . . ?
C60 C55 C40 118.8(4) . . ?
C55 C56 C57 119.2(6) . . ?
C55 C56 H82A 120.4 . . ?
C57 C56 H82A 120.4 . . ?
C58 C57 C56 119.8(6) . . ?
C58 C57 H89A 120.1 . . ?
C56 C57 H89A 120.1 . . ?
C59 C58 C57 121.0(6) . . ?
C59 C58 H91A 119.5 . . ?
C57 C58 H91A 119.5 . . ?
C58 C59 C60 119.8(7) . . ?
C58 C59 H59A 120.1 . . ?
C60 C59 H59A 120.1 . . ?
C59 C60 C55 121.3(6) . . ?
C59 C60 H74A 119.3 . . ?
C55 C60 H74A 119.3 . . ?
C66 C61 C62 119.1(4) . . ?
C66 C61 C41 122.2(4) . . ?
C62 C61 C41 118.7(4) . . ?
C61 C62 C63 120.8(4) . . ?
C61 C62 H58A 119.6 . . ?
C63 C62 H58A 119.6 . . ?
C64 C63 C62 119.5(4) . . ?
C64 C63 H22A 120.2 . . ?
C62 C63 H22A 120.2 . . ?
C65 C64 C63 119.8(4) . . ?
C65 C64 H36A 120.1 . . ?
C63 C64 H36A 120.1 . . ?
C64 C65 C66 121.2(5) . . ?
C64 C65 H86A 119.4 . . ?
C66 C65 H86A 119.4 . . ?
C65 C66 C61 119.7(4) . . ?
C65 C66 H43A 120.2 . . ?
C61 C66 H43A 120.2 . . ?
C68 C67 C72 118.8(4) . . ?
C68 C67 C42 121.9(4) . . ?
C72 C67 C42 118.7(4) . . ?
C67 C68 C69 120.6(4) . . ?
C67 C68 H33A 119.7 . . ?
C69 C68 H33A 119.7 . . ?
C70 C69 C68 119.9(4) . . ?
C70 C69 H75A 120.1 . . ?
C68 C69 H75A 120.1 . . ?
C71 C70 C69 120.7(4) . . ?
C71 C70 H67A 119.6 . . ?
C69 C70 H67A 119.6 . . ?
C70 C71 C72 119.5(4) . . ?
C70 C71 H38A 120.3 . . ?
C72 C71 H38A 120.3 . . ?
C67 C72 C71 120.5(4) . . ?
C67 C72 H27A 119.8 . . ?
C71 C72 H27A 119.8 . . ?
F2 P1 F4 91.3(2) . . ?
F2 P1 F3 89.4(2) . . ?
F4 P1 F3 88.8(2) . . ?
F2 P1 F5 179.0(3) . . ?
F4 P1 F5 89.6(2) . . ?
F3 P1 F5 90.22(19) . . ?
F2 P1 F6 91.7(2) . . ?
F4 P1 F6 91.29(19) . . ?
F3 P1 F6 178.94(19) . . ?
F5 P1 F6 88.73(18) . . ?
F2 P1 F1 89.4(2) . . ?
F4 P1 F1 179.3(2) . . ?
F3 P1 F1 91.14(19) . . ?
F5 P1 F1 89.7(2) . . ?
F6 P1 F1 88.76(17) . . ?
Cl81 C80 Cl82 111.8(4) . . ?
Cl81 C80 H55A 109.3 . . ?
Cl82 C80 H55A 109.3 . . ?
Cl81 C80 H55B 109.3 . . ?
Cl82 C80 H55B 109.3 . . ?
H55A C80 H55B 107.9 . . ?

loop_
_geom_bond_atom_site_label_1
_geom_bond_atom_site_label_2
_geom_bond_distance
_geom_bond_site_symmetry_2
_geom_bond_publ_flag
Rh1 N8 2.019(3) . ?
Rh1 N8 2.019(3) 2_756 ?
Rh1 N1 2.086(3) 2_756 ?
Rh1 N1 2.086(3) . ?
Rh1 Cl1 2.3287(10) . ?
Rh1 Cl1 2.3287(10) 2_756 ?
Rh2 N44 2.018(3) . ?
Rh2 N44 2.018(3) 2_756 ?
Rh2 N37 2.079(3) 2_756 ?
Rh2 N37 2.079(3) . ?
Rh2 Cl2 2.3441(11) 2_756 ?
Rh2 Cl2 2.3442(11) . ?
N1 C6 1.351(5) . ?
N1 C2 1.372(5) . ?
C2 C3 1.396(5) . ?
C2 C7 1.491(5) . ?
C3 C4 1.407(6) . ?
C3 C13 1.507(6) . ?
C4 C5 1.392(6) . ?
C4 C19 1.506(6) . ?
C5 C6 1.413(5) . ?
C5 C25 1.498(5) . ?
C6 C31 1.498(5) . ?
C7 N8 1.347(5) . ?
C7 C12 1.394(5) . ?
N8 C9 1.337(5) . ?
C9 C10 1.378(6) . ?
C9 H37A 0.9500 . ?
C10 C11 1.377(6) . ?
C10 H13A 0.9500 . ?
C11 C12 1.388(6) . ?
C11 H65A 0.9500 . ?
C12 H25A 0.9500 . ?
C13 C14 1.372(7) . ?
C13 C18 1.393(7) . ?
C14 C15 1.392(7) . ?
C14 H70A 0.9500 . ?
C15 C16 1.396(10) . ?
C15 H54A 0.9500 . ?
C16 C17 1.346(10) . ?
C16 H62A 0.9500 . ?
C17 C18 1.383(7) . ?
C17 H53A 0.9500 . ?
C18 H60A 0.9500 . ?
C19 C24 1.363(9) . ?
C19 C20 1.402(10) . ?
C20 C21 1.396(8) . ?
C20 H20A 0.9500 . ?
C21 C22 1.319(12) . ?
C21 H21A 0.9500 . ?
C22 C23 1.361(12) . ?
C22 H22B 0.9500 . ?
C23 C24 1.491(10) . ?
C23 H23A 0.9500 . ?
C24 H24A 0.9500 . ?
C25 C30 1.381(6) . ?
C25 C26 1.387(6) . ?
C26 C27 1.385(6) . ?
C26 H35A 0.9500 . ?
C27 C28 1.378(7) . ?
C27 H39A 0.9500 . ?
C28 C29 1.371(6) . ?
C28 H61A 0.9500 . ?
C29 C30 1.388(6) . ?
C29 H72A 0.9500 . ?
C30 H52A 0.9500 . ?
C31 C32 1.389(5) . ?
C31 C36 1.391(5) . ?
C32 C33 1.387(6) . ?
C32 H26A 0.9500 . ?
C33 C34 1.373(6) . ?
C33 H57A 0.9500 . ?
C34 C35 1.385(6) . ?
C34 H45A 0.9500 . ?
C35 C36 1.384(6) . ?
C35 H66A 0.9500 . ?
C36 H48A 0.9500 . ?
N37 C42 1.348(5) . ?
N37 C38 1.378(5) . ?
C38 C39 1.395(6) . ?
C38 C43 1.490(5) . ?
C39 C40 1.408(6) . ?
C39 C49 1.499(5) . ?
C40 C41 1.405(6) . ?
C40 C55 1.503(6) . ?
C41 C42 1.407(6) . ?
C41 C61 1.494(6) . ?
C42 C67 1.491(5) . ?
C43 N44 1.345(5) . ?
C43 C48 1.395(5) . ?
N44 C45 1.338(5) . ?
C45 C46 1.382(6) . ?
C45 H84A 0.9500 . ?
C46 C47 1.368(6) . ?
C46 H63A 0.9500 . ?
C47 C48 1.387(6) . ?
C47 H64A 0.9500 . ?
C48 H49A 0.9500 . ?
C49 C50 1.378(7) . ?
C49 C54 1.386(6) . ?
C50 C51 1.399(7) . ?
C50 H73A 0.9500 . ?
C51 C52 1.356(9) . ?
C51 H87A 0.9500 . ?
C52 C53 1.369(9) . ?
C52 H68A 0.9500 . ?
C53 C54 1.396(7) . ?
C53 H90A 0.9500 . ?
C54 H56A 0.9500 . ?
C55 C56 1.382(7) . ?
C55 C60 1.390(8) . ?
C56 C57 1.423(8) . ?
C56 H82A 0.9500 . ?
C57 C58 1.375(10) . ?
C57 H89A 0.9500 . ?
C58 C59 1.347(9) . ?
C58 H91A 0.9500 . ?
C59 C60 1.389(7) . ?
C59 H59A 0.9500 . ?
C60 H74A 0.9500 . ?
C61 C66 1.384(6) . ?
C61 C62 1.386(6) . ?
C62 C63 1.388(6) . ?
C62 H58A 0.9500 . ?
C63 C64 1.377(7) . ?
C63 H22A 0.9500 . ?
C64 C65 1.369(7) . ?
C64 H36A 0.9500 . ?
C65 C66 1.382(6) . ?
C65 H86A 0.9500 . ?
C66 H43A 0.9500 . ?
C67 C68 1.383(6) . ?
C67 C72 1.397(6) . ?
C68 C69 1.392(6) . ?
C68 H33A 0.9500 . ?
C69 C70 1.378(7) . ?
C69 H75A 0.9500 . ?
C70 C71 1.372(7) . ?
C70 H67A 0.9500 . ?
C71 C72 1.398(6) . ?
C71 H38A 0.9500 . ?
C72 H27A 0.9500 . ?
P1 F2 1.575(3) . ?
P1 F4 1.582(3) . ?
P1 F3 1.587(3) . ?
P1 F5 1.590(3) . ?
P1 F6 1.591(3) . ?
P1 F1 1.595(3) . ?
C80 Cl81 1.750(7) . ?
C80 Cl82 1.778(7) . ?
C80 H55A 0.9900 . ?
C80 H55B 0.9900 . ?

loop_
_geom_torsion_atom_site_label_1
_geom_torsion_atom_site_label_2
_geom_torsion_atom_site_label_3
_geom_torsion_atom_site_label_4
_geom_torsion
_geom_torsion_site_symmetry_1
_geom_torsion_site_symmetry_2
_geom_torsion_site_symmetry_3
_geom_torsion_site_symmetry_4
_geom_torsion_publ_flag
N8 Rh1 N1 C6 -177.6(3) . . . . ?
N8 Rh1 N1 C6 5.2(3) 2_756 . . . ?
N1 Rh1 N1 C6 -75.8(3) 2_756 . . . ?
Cl1 Rh1 N1 C6 99.7(3) . . . . ?
Cl1 Rh1 N1 C6 157.1(7) 2_756 . . . ?
N8 Rh1 N1 C2 16.6(2) . . . . ?
N8 Rh1 N1 C2 -160.5(2) 2_756 . . . ?
N1 Rh1 N1 C2 118.5(3) 2_756 . . . ?
Cl1 Rh1 N1 C2 -66.0(2) . . . . ?
Cl1 Rh1 N1 C2 -8.6(11) 2_756 . . . ?
C6 N1 C2 C3 -7.1(6) . . . . ?
Rh1 N1 C2 C3 159.6(3) . . . . ?
C6 N1 C2 C7 172.9(3) . . . . ?
Rh1 N1 C2 C7 -20.4(4) . . . . ?
N1 C2 C3 C4 0.5(6) . . . . ?
C7 C2 C3 C4 -179.4(4) . . . . ?
N1 C2 C3 C13 -178.0(4) . . . . ?
C7 C2 C3 C13 2.1(7) . . . . ?
C2 C3 C4 C5 5.0(7) . . . . ?
C13 C3 C4 C5 -176.5(4) . . . . ?
C2 C3 C4 C19 -175.1(5) . . . . ?
C13 C3 C4 C19 3.5(7) . . . . ?
C3 C4 C5 C6 -4.0(7) . . . . ?
C19 C4 C5 C6 176.0(5) . . . . ?
C3 C4 C5 C25 -179.7(4) . . . . ?
C19 C4 C5 C25 0.4(7) . . . . ?
C2 N1 C6 C5 8.1(6) . . . . ?
Rh1 N1 C6 C5 -156.5(3) . . . . ?
C2 N1 C6 C31 -169.0(3) . . . . ?
Rh1 N1 C6 C31 26.4(5) . . . . ?
C4 C5 C6 N1 -2.5(6) . . . . ?
C25 C5 C6 N1 173.2(4) . . . . ?
C4 C5 C6 C31 174.7(4) . . . . ?
C25 C5 C6 C31 -9.7(6) . . . . ?
N1 C2 C7 N8 12.9(5) . . . . ?
C3 C2 C7 N8 -167.2(4) . . . . ?
N1 C2 C7 C12 -166.3(4) . . . . ?
C3 C2 C7 C12 13.6(7) . . . . ?
C12 C7 N8 C9 -6.3(5) . . . . ?
C2 C7 N8 C9 174.3(3) . . . . ?
C12 C7 N8 Rh1 -178.9(3) . . . . ?
C2 C7 N8 Rh1 1.8(4) . . . . ?
N8 Rh1 N8 C9 -49.1(3) 2_756 . . . ?
N1 Rh1 N8 C9 83.5(3) 2_756 . . . ?
N1 Rh1 N8 C9 177.7(3) . . . . ?
Cl1 Rh1 N8 C9 -93.8(3) . . . . ?
Cl1 Rh1 N8 C9 -4.7(3) 2_756 . . . ?
N8 Rh1 N8 C7 123.3(3) 2_756 . . . ?
N1 Rh1 N8 C7 -104.1(3) 2_756 . . . ?
N1 Rh1 N8 C7 -9.9(3) . . . . ?
Cl1 Rh1 N8 C7 78.5(3) . . . . ?
Cl1 Rh1 N8 C7 167.7(3) 2_756 . . . ?
C7 N8 C9 C10 0.5(6) . . . . ?
Rh1 N8 C9 C10 172.5(3) . . . . ?
N8 C9 C10 C11 5.0(6) . . . . ?
C9 C10 C11 C12 -4.4(6) . . . . ?
C10 C11 C12 C7 -1.3(6) . . . . ?
N8 C7 C12 C11 6.7(6) . . . . ?
C2 C7 C12 C11 -174.0(4) . . . . ?
C2 C3 C13 C14 74.8(6) . . . . ?
C4 C3 C13 C14 -103.7(5) . . . . ?
C2 C3 C13 C18 -105.6(5) . . . . ?
C4 C3 C13 C18 75.9(6) . . . . ?
C18 C13 C14 C15 1.4(7) . . . . ?
C3 C13 C14 C15 -179.0(4) . . . . ?
C13 C14 C15 C16 0.6(8) . . . . ?
C14 C15 C16 C17 -1.5(9) . . . . ?
C15 C16 C17 C18 0.4(9) . . . . ?
C16 C17 C18 C13 1.7(8) . . . . ?
C14 C13 C18 C17 -2.5(7) . . . . ?
C3 C13 C18 C17 177.8(4) . . . . ?
C5 C4 C19 C24 70.7(7) . . . . ?
C3 C4 C19 C24 -109.3(6) . . . . ?
C5 C4 C19 C20 -105.8(6) . . . . ?
C3 C4 C19 C20 74.3(6) . . . . ?
C24 C19 C20 C21 -3.1(9) . . . . ?
C4 C19 C20 C21 173.3(5) . . . . ?
C19 C20 C21 C22 4.3(10) . . . . ?
C20 C21 C22 C23 -2.7(12) . . . . ?
C21 C22 C23 C24 0.0(12) . . . . ?
C20 C19 C24 C23 0.1(8) . . . . ?
C4 C19 C24 C23 -176.3(5) . . . . ?
C22 C23 C24 C19 1.4(9) . . . . ?
C4 C5 C25 C30 -112.6(5) . . . . ?
C6 C5 C25 C30 71.9(5) . . . . ?
C4 C5 C25 C26 67.5(5) . . . . ?
C6 C5 C25 C26 -108.0(5) . . . . ?
C30 C25 C26 C27 0.0(6) . . . . ?
C5 C25 C26 C27 179.9(4) . . . . ?
C25 C26 C27 C28 0.8(6) . . . . ?
C26 C27 C28 C29 -0.9(7) . . . . ?
C27 C28 C29 C30 0.2(7) . . . . ?
C26 C25 C30 C29 -0.6(6) . . . . ?
C5 C25 C30 C29 179.5(4) . . . . ?
C28 C29 C30 C25 0.5(7) . . . . ?
N1 C6 C31 C32 -117.8(4) . . . . ?
C5 C6 C31 C32 65.0(5) . . . . ?
N1 C6 C31 C36 70.6(5) . . . . ?
C5 C6 C31 C36 -106.6(4) . . . . ?
C36 C31 C32 C33 -0.1(6) . . . . ?
C6 C31 C32 C33 -171.7(4) . . . . ?
C31 C32 C33 C34 -0.2(6) . . . . ?
C32 C33 C34 C35 -0.1(6) . . . . ?
C33 C34 C35 C36 0.8(6) . . . . ?
C34 C35 C36 C31 -1.2(6) . . . . ?
C32 C31 C36 C35 0.9(6) . . . . ?
C6 C31 C36 C35 172.6(4) . . . . ?
N44 Rh2 N37 C42 175.9(3) . . . . ?
N44 Rh2 N37 C42 -7.1(3) 2_756 . . . ?
N37 Rh2 N37 C42 74.0(3) 2_756 . . . ?
Cl2 Rh2 N37 C42 -101.0(3) 2_756 . . . ?
Cl2 Rh2 N37 C42 -168.8(7) . . . . ?
N44 Rh2 N37 C38 -18.0(3) . . . . ?
N44 Rh2 N37 C38 159.0(3) 2_756 . . . ?
N37 Rh2 N37 C38 -119.9(3) 2_756 . . . ?
Cl2 Rh2 N37 C38 65.1(2) 2_756 . . . ?
Cl2 Rh2 N37 C38 -2.7(11) . . . . ?
C42 N37 C38 C39 7.2(6) . . . . ?
Rh2 N37 C38 C39 -160.1(3) . . . . ?
C42 N37 C38 C43 -171.3(3) . . . . ?
Rh2 N37 C38 C43 21.4(4) . . . . ?
N37 C38 C39 C40 -5.1(6) . . . . ?
C43 C38 C39 C40 173.3(4) . . . . ?
N37 C38 C39 C49 170.8(4) . . . . ?
C43 C38 C39 C49 -10.9(6) . . . . ?
C38 C39 C40 C41 1.8(6) . . . . ?
C49 C39 C40 C41 -174.3(4) . . . . ?
C38 C39 C40 C55 -173.0(4) . . . . ?
C49 C39 C40 C55 11.0(6) . . . . ?
C39 C40 C41 C42 -0.7(6) . . . . ?
C55 C40 C41 C42 174.2(4) . . . . ?
C39 C40 C41 C61 174.7(4) . . . . ?
C55 C40 C41 C61 -10.5(6) . . . . ?
C38 N37 C42 C41 -6.0(6) . . . . ?
Rh2 N37 C42 C41 159.1(3) . . . . ?
C38 N37 C42 C67 170.5(3) . . . . ?
Rh2 N37 C42 C67 -24.4(5) . . . . ?
C40 C41 C42 N37 2.8(6) . . . . ?
C61 C41 C42 N37 -172.5(4) . . . . ?
C40 C41 C42 C67 -173.8(4) . . . . ?
C61 C41 C42 C67 10.9(6) . . . . ?
N37 C38 C43 N44 -12.7(5) . . . . ?
C39 C38 C43 N44 168.9(4) . . . . ?
N37 C38 C43 C48 164.0(4) . . . . ?
C39 C38 C43 C48 -14.5(6) . . . . ?
C48 C43 N44 C45 6.0(6) . . . . ?
C38 C43 N44 C45 -177.1(4) . . . . ?
C48 C43 N44 Rh2 180.0(3) . . . . ?
C38 C43 N44 Rh2 -3.2(4) . . . . ?
N44 Rh2 N44 C45 51.9(3) 2_756 . . . ?
N37 Rh2 N44 C45 -80.9(3) 2_756 . . . ?
N37 Rh2 N44 C45 -174.8(4) . . . . ?
Cl2 Rh2 N44 C45 97.3(3) 2_756 . . . ?
Cl2 Rh2 N44 C45 6.7(3) . . . . ?
N44 Rh2 N44 C43 -121.9(3) 2_756 . . . ?
N37 Rh2 N44 C43 105.3(3) 2_756 . . . ?
N37 Rh2 N44 C43 11.4(3) . . . . ?
Cl2 Rh2 N44 C43 -76.5(3) 2_756 . . . ?
Cl2 Rh2 N44 C43 -167.1(3) . . . . ?
C43 N44 C45 C46 -2.5(6) . . . . ?
Rh2 N44 C45 C46 -176.0(3) . . . . ?
N44 C45 C46 C47 -2.5(7) . . . . ?
C45 C46 C47 C48 3.8(7) . . . . ?
C46 C47 C48 C43 -0.4(6) . . . . ?
N44 C43 C48 C47 -4.6(6) . . . . ?
C38 C43 C48 C47 178.9(4) . . . . ?
C38 C39 C49 C50 -72.1(6) . . . . ?
C40 C39 C49 C50 103.8(5) . . . . ?
C38 C39 C49 C54 110.1(5) . . . . ?
C40 C39 C49 C54 -74.0(6) . . . . ?
C54 C49 C50 C51 -0.1(7) . . . . ?
C39 C49 C50 C51 -177.9(5) . . . . ?
C49 C50 C51 C52 -0.1(9) . . . . ?
C50 C51 C52 C53 -0.5(9) . . . . ?
C51 C52 C53 C54 1.2(9) . . . . ?
C50 C49 C54 C53 0.7(7) . . . . ?
C39 C49 C54 C53 178.5(4) . . . . ?
C52 C53 C54 C49 -1.3(7) . . . . ?
C41 C40 C55 C56 116.6(5) . . . . ?
C39 C40 C55 C56 -68.7(6) . . . . ?
C41 C40 C55 C60 -63.6(6) . . . . ?
C39 C40 C55 C60 111.2(5) . . . . ?
C60 C55 C56 C57 -0.6(7) . . . . ?
C40 C55 C56 C57 179.3(4) . . . . ?
C55 C56 C57 C58 0.7(8) . . . . ?
C56 C57 C58 C59 -0.7(9) . . . . ?
C57 C58 C59 C60 0.6(9) . . . . ?
C58 C59 C60 C55 -0.5(8) . . . . ?
C56 C55 C60 C59 0.6(7) . . . . ?
C40 C55 C60 C59 -179.3(4) . . . . ?
C40 C41 C61 C66 110.5(5) . . . . ?
C42 C41 C61 C66 -74.3(5) . . . . ?
C40 C41 C61 C62 -68.8(5) . . . . ?
C42 C41 C61 C62 106.4(5) . . . . ?
C66 C61 C62 C63 -0.4(7) . . . . ?
C41 C61 C62 C63 178.9(4) . . . . ?
C61 C62 C63 C64 0.2(7) . . . . ?
C62 C63 C64 C65 -0.3(8) . . . . ?
C63 C64 C65 C66 0.6(8) . . . . ?
C64 C65 C66 C61 -0.8(7) . . . . ?
C62 C61 C66 C65 0.7(7) . . . . ?
C41 C61 C66 C65 -178.6(4) . . . . ?
N37 C42 C67 C68 116.2(4) . . . . ?
C41 C42 C67 C68 -67.2(5) . . . . ?
N37 C42 C67 C72 -72.5(5) . . . . ?
C41 C42 C67 C72 104.1(4) . . . . ?
C72 C67 C68 C69 0.6(6) . . . . ?
C42 C67 C68 C69 171.8(4) . . . . ?
C67 C68 C69 C70 -1.0(7) . . . . ?
C68 C69 C70 C71 1.6(7) . . . . ?
C69 C70 C71 C72 -1.6(7) . . . . ?
C68 C67 C72 C71 -0.6(6) . . . . ?
C42 C67 C72 C71 -172.1(4) . . . . ?
C70 C71 C72 C67 1.1(6) . . . . ?
